data_2209491
loop_
_publ_author_name
'Alexandra M. Z. Slawin'
'J. Derek Woollins'

_publ_section_title
;
 (1\h^5^-Cyclopentadienyl)(\m-disulfur
 dinitrido)(triphenylphosphino-2\k<i>P</i>)cobalt(II)gold(I)
 perchlorate
;
_journal_coeditor_code EZ2007
_journal_issue 7
_journal_name_full 'Acta Crystallographica Section E'
_journal_page_first m1658
_journal_page_last m1659
_journal_paper_doi 10.1107/S1600536806024056
_journal_volume 62
_journal_year 2006
_chemical_formula_iupac '[Au Co (C5 H5) (N2 N2) (C18 H15 P)] Cl O4'
_chemical_formula_moiety 'C23 H20 Au Co N2 P S2 + ,  Cl O4 -'
_chemical_formula_sum 'C23 H20 Au Cl Co N2 O4 P S2'
_chemical_formula_weight 774.85
_chemical_name_systematic
;
(\h^5^-Cyclopentadienyl)(\m-disulfur
dinitrido)(triphenylphosphino)cobalt(II)gold(I) perchlorate
;
_space_group_IT_number 14
_symmetry_cell_setting monoclinic
_symmetry_space_group_name_Hall '-P 2ybc'
_symmetry_space_group_name_H-M 'P 1 21/c 1'
_atom_sites_solution_hydrogens geom
_atom_sites_solution_primary direct
_atom_sites_solution_secondary difmap
_audit_creation_method SHELXL97
_cell_angle_alpha 90.00
_cell_angle_beta 111.20(3)
_cell_angle_gamma 90.00
_cell_formula_units_Z 4
_cell_length_a 14.646(3)
_cell_length_b 14.186(3)
_cell_length_c 13.377(3)
_cell_measurement_reflns_used 15455
_cell_measurement_temperature 133(2)
_cell_measurement_theta_max 27.5
_cell_measurement_theta_min 3.1
_cell_volume 2591.2(11)
_computing_cell_refinement 'PROCESS-AUTO (Rigaku, 1998)'
_computing_data_collection
;
SCXmini Benchtop Crystallography System Software (Rigaku, 2006)
;
_computing_data_reduction PROCESS-AUTO
_computing_molecular_graphics 'CrystalStructure (Rigaku/MSC, 2004)'
_computing_publication_material CrystalStructure
_computing_structure_refinement 'SHELXL97 (Sheldrick, 1997)'
_computing_structure_solution 'SHELXS97 (Sheldrick, 1997)'
_diffrn_ambient_temperature 133(2)
_diffrn_detector_area_resol_mean 0.83
_diffrn_measured_fraction_theta_full 0.993
_diffrn_measured_fraction_theta_max 0.993
_diffrn_measurement_device_type 'Rigaku SCXmini'
_diffrn_measurement_method \w
_diffrn_radiation_monochromator graphite
_diffrn_radiation_source 'fine-focus sealed tube'
_diffrn_radiation_type MoK\a
_diffrn_radiation_wavelength 0.71073
_diffrn_reflns_av_R_equivalents 0.048
_diffrn_reflns_av_sigmaI/netI 0.043
_diffrn_reflns_limit_h_max 17
_diffrn_reflns_limit_h_min -17
_diffrn_reflns_limit_k_max 17
_diffrn_reflns_limit_k_min -12
_diffrn_reflns_limit_l_max 16
_diffrn_reflns_limit_l_min -11
_diffrn_reflns_number 15021
_diffrn_reflns_theta_full 25.00
_diffrn_reflns_theta_max 25.4
_diffrn_reflns_theta_min 3.2
_diffrn_standards_number 0
_exptl_absorpt_coefficient_mu 6.654
_exptl_absorpt_correction_T_max 0.274
_exptl_absorpt_correction_T_min 0.203
_exptl_absorpt_correction_type multi-scan
_exptl_absorpt_process_details '(ABSCOR; Higashi, 1995)'
_exptl_crystal_colour red-violet
_exptl_crystal_density_diffrn 1.986
_exptl_crystal_density_method 'not measured'
_exptl_crystal_description platelet
_exptl_crystal_F_000 1496
_exptl_crystal_size_max 0.26
_exptl_crystal_size_mid 0.25
_exptl_crystal_size_min 0.20
_refine_diff_density_max 0.695
_refine_diff_density_min -0.773
_refine_ls_extinction_method none
_refine_ls_goodness_of_fit_ref 1.04
_refine_ls_hydrogen_treatment constr
_refine_ls_matrix_type full
_refine_ls_number_parameters 317
_refine_ls_number_reflns 4718
_refine_ls_number_restraints 0
_refine_ls_restrained_S_all 1.04
_refine_ls_R_factor_all 0.042
_refine_ls_R_factor_gt 0.030
_refine_ls_shift/su_max 0.007
_refine_ls_shift/su_mean 0.001
_refine_ls_structure_factor_coef Fsqd
_refine_ls_weighting_details 'calc w = 1/[\s^2^(Fo^2^)+(0.0176P)^2^+3.2524P] where P=(Fo^2^+2Fc^2^)/3'
_refine_ls_weighting_scheme calc
_refine_ls_wR_factor_gt 0.051
_refine_ls_wR_factor_ref 0.054
_reflns_number_gt 3953
_reflns_number_total 4718
_reflns_threshold_expression I>2\s(I)
_cod_data_source_file ez2007.cif
_cod_data_source_block I
_cod_original_sg_symbol_H-M 'P 21/c'
_cod_database_code 2209491
_cod_database_fobs_code 2209491

loop_
_symmetry_equiv_pos_as_xyz
'x, y, z'
'-x, y+1/2, -z+1/2'
'-x, -y, -z'
'x, -y-1/2, z-1/2'

loop_
_atom_site_type_symbol
_atom_site_label
_atom_site_fract_x
_atom_site_fract_y
_atom_site_fract_z
_atom_site_U_iso_or_equiv
_atom_site_adp_type
_atom_site_calc_flag
_atom_site_refinement_flags
_atom_site_occupancy
Au Au1 0.660192(12) 0.597329(13) 0.673981(14) 0.01872(6) Uani d . 1
N N1 0.5266(3) 0.6296(3) 0.5579(3) 0.0204(9) Uani d . 1
S S1 0.43958(8) 0.57139(8) 0.57449(10) 0.0233(3) Uani d . 1
N N2 0.3425(3) 0.5926(3) 0.4758(3) 0.0259(9) Uani d . 1
S S2 0.35506(8) 0.66651(10) 0.38578(10) 0.0280(3) Uani d . 1
Co Co1 0.50197(4) 0.70466(4) 0.44071(5) 0.01958(15) Uani d . 1
C C1 0.6283(4) 0.7851(4) 0.4798(4) 0.0347(13) Uani d . 1
H H1A 0.6779 0.7932 0.5485 0.042 Uiso calc R 1
C C2 0.5432(4) 0.8416(4) 0.4351(4) 0.0328(13) Uani d . 1
H H2A 0.5249 0.8930 0.4695 0.039 Uiso calc R 1
C C3 0.4904(4) 0.8081(4) 0.3307(4) 0.0351(13) Uani d . 1
H H3A 0.4313 0.8340 0.2816 0.042 Uiso calc R 1
C C4 0.5411(4) 0.7293(4) 0.3121(4) 0.0345(13) Uani d . 1
H H4A 0.5216 0.6923 0.2486 0.041 Uiso calc R 1
C C5 0.6262(4) 0.7151(4) 0.4045(4) 0.0341(13) Uani d . 1
H H5A 0.6735 0.6668 0.4140 0.041 Uiso calc R 1
P P1 0.80157(8) 0.55420(8) 0.80220(9) 0.0163(3) Uani d . 1
C C6 0.8391(3) 0.6366(3) 0.9134(3) 0.0175(10) Uani d . 1
C C7 0.8577(3) 0.6081(3) 1.0179(3) 0.0210(11) Uani d . 1
H H7A 0.8507 0.5436 1.0329 0.025 Uiso calc R 1
C C8 0.8864(3) 0.6732(4) 1.1007(4) 0.0281(12) Uani d . 1
H H8A 0.8986 0.6537 1.1723 0.034 Uiso calc R 1
C C9 0.8974(3) 0.7670(3) 1.0782(4) 0.0283(12) Uani d . 1
H H9A 0.9192 0.8116 1.1349 0.034 Uiso calc R 1
C C10 0.8767(3) 0.7961(3) 0.9735(4) 0.0262(12) Uani d . 1
H H10A 0.8828 0.8608 0.9585 0.031 Uiso calc R 1
C C11 0.8471(3) 0.7315(3) 0.8908(4) 0.0233(11) Uani d . 1
H H11A 0.8322 0.7515 0.8188 0.028 Uiso calc R 1
C C12 0.7903(3) 0.4395(3) 0.8568(4) 0.0184(10) Uani d . 1
C C13 0.8595(3) 0.3692(3) 0.8686(4) 0.0244(11) Uani d . 1
H H13A 0.9159 0.3820 0.8516 0.029 Uiso calc R 1
C C14 0.8470(4) 0.2808(4) 0.9050(4) 0.0325(13) Uani d . 1
H H14A 0.8938 0.2325 0.9116 0.039 Uiso calc R 1
C C15 0.7661(4) 0.2632(4) 0.9315(4) 0.0362(14) Uani d . 1
H H15A 0.7579 0.2027 0.9575 0.043 Uiso calc R 1
C C16 0.6973(4) 0.3317(4) 0.9209(4) 0.0376(14) Uani d . 1
H H16A 0.6417 0.3183 0.9391 0.045 Uiso calc R 1
C C17 0.7084(3) 0.4210(3) 0.8835(4) 0.0258(12) Uani d . 1
H H17A 0.6608 0.4686 0.8763 0.031 Uiso calc R 1
C C18 0.9053(3) 0.5441(3) 0.7591(3) 0.0155(10) Uani d . 1
C C19 0.8910(3) 0.4966(3) 0.6622(4) 0.0207(11) Uani d . 1
H H19A 0.8281 0.4724 0.6208 0.025 Uiso calc R 1
C C20 0.9685(3) 0.4852(3) 0.6272(4) 0.0248(11) Uani d . 1
H H20A 0.9590 0.4514 0.5629 0.030 Uiso calc R 1
C C21 1.0592(3) 0.5224(4) 0.6850(4) 0.0286(12) Uani d . 1
H H21A 1.1117 0.5152 0.6597 0.034 Uiso calc R 1
C C22 1.0743(3) 0.5710(3) 0.7809(4) 0.0274(12) Uani d . 1
H H22A 1.1366 0.5970 0.8207 0.033 Uiso calc R 1
C C23 0.9968(3) 0.5805(3) 0.8172(4) 0.0214(11) Uani d . 1
H H23A 1.0069 0.6125 0.8827 0.026 Uiso calc R 1
Cl Cl1 0.66335(9) 0.97334(9) 0.70673(10) 0.0320(3) Uani d . 1
O O1 0.7129(3) 0.8856(3) 0.7190(4) 0.0594(13) Uani d . 1
O O2 0.5600(2) 0.9577(3) 0.6805(3) 0.0436(10) Uani d . 1
O O3 0.6772(3) 1.0239(4) 0.6216(4) 0.0808(17) Uani d . 1
O O4 0.7010(3) 1.0237(4) 0.8048(4) 0.0850(19) Uani d . 1

loop_
_atom_site_aniso_label
_atom_site_aniso_U_11
_atom_site_aniso_U_22
_atom_site_aniso_U_33
_atom_site_aniso_U_12
_atom_site_aniso_U_13
_atom_site_aniso_U_23
Au1 0.01501(9) 0.02417(11) 0.01521(10) 0.00228(8) 0.00334(7) 0.00008(8)
N1 0.0154(19) 0.024(2) 0.020(2) 0.0025(16) 0.0044(17) -0.0047(17)
S1 0.0199(6) 0.0273(7) 0.0241(7) -0.0013(5) 0.0097(5) -0.0025(5)
N2 0.017(2) 0.033(2) 0.027(2) -0.0014(18) 0.0070(17) -0.0092(19)
S2 0.0163(6) 0.0442(8) 0.0193(7) 0.0009(6) 0.0014(5) -0.0038(6)
Co1 0.0159(3) 0.0248(4) 0.0174(3) 0.0027(3) 0.0053(3) -0.0007(3)
C1 0.025(3) 0.037(3) 0.039(3) -0.014(2) 0.007(2) 0.006(3)
C2 0.043(3) 0.026(3) 0.036(3) -0.004(2) 0.022(3) 0.000(2)
C3 0.041(3) 0.037(3) 0.027(3) 0.008(3) 0.013(3) 0.010(2)
C4 0.045(3) 0.037(3) 0.032(3) -0.002(3) 0.026(3) 0.003(3)
C5 0.028(3) 0.035(3) 0.046(4) 0.002(2) 0.021(3) 0.008(3)
P1 0.0146(6) 0.0198(7) 0.0143(6) 0.0012(5) 0.0049(5) 0.0011(5)
C6 0.014(2) 0.025(3) 0.013(2) -0.0006(19) 0.0033(19) -0.0027(19)
C7 0.017(2) 0.023(3) 0.019(3) 0.004(2) 0.0017(19) -0.001(2)
C8 0.022(3) 0.041(3) 0.018(3) 0.003(2) 0.002(2) -0.001(2)
C9 0.025(3) 0.028(3) 0.032(3) -0.006(2) 0.011(2) -0.015(2)
C10 0.027(3) 0.018(3) 0.035(3) -0.006(2) 0.012(2) -0.006(2)
C11 0.022(2) 0.023(3) 0.024(3) 0.002(2) 0.008(2) 0.002(2)
C12 0.022(2) 0.019(2) 0.014(2) -0.006(2) 0.0058(19) -0.0009(18)
C13 0.019(2) 0.026(3) 0.029(3) -0.005(2) 0.008(2) 0.004(2)
C14 0.031(3) 0.026(3) 0.042(3) 0.004(2) 0.015(3) 0.008(2)
C15 0.039(3) 0.027(3) 0.047(4) -0.008(3) 0.020(3) 0.011(3)
C16 0.036(3) 0.045(4) 0.040(4) -0.006(3) 0.024(3) 0.009(3)
C17 0.027(3) 0.028(3) 0.028(3) 0.002(2) 0.017(2) 0.001(2)
C18 0.018(2) 0.013(2) 0.016(2) 0.0004(18) 0.0058(19) 0.0067(18)
C19 0.022(2) 0.022(3) 0.020(3) -0.004(2) 0.009(2) -0.001(2)
C20 0.030(3) 0.027(3) 0.020(3) 0.000(2) 0.011(2) -0.001(2)
C21 0.027(3) 0.034(3) 0.031(3) 0.006(2) 0.017(2) 0.011(2)
C22 0.018(2) 0.035(3) 0.027(3) 0.002(2) 0.005(2) 0.006(2)
C23 0.023(2) 0.026(3) 0.013(2) -0.002(2) 0.004(2) 0.0029(19)
Cl1 0.0258(6) 0.0343(8) 0.0390(8) 0.0052(6) 0.0155(6) 0.0033(6)
O1 0.053(3) 0.050(3) 0.070(3) 0.030(2) 0.015(2) 0.003(2)
O2 0.027(2) 0.042(2) 0.060(3) -0.0032(18) 0.0146(19) 0.008(2)
O3 0.054(3) 0.097(4) 0.099(4) 0.012(3) 0.036(3) 0.062(3)
O4 0.038(3) 0.134(5) 0.085(4) -0.011(3) 0.026(3) -0.077(4)

loop_
_atom_type_symbol
_atom_type_description
_atom_type_scat_dispersion_real
_atom_type_scat_dispersion_imag
_atom_type_scat_source
C C 0.0033 0.0016 'International Tables Vol C Tables 4.2.6.8 and 6.1.1.4'
H H 0.0000 0.0000 'International Tables Vol C Tables 4.2.6.8 and 6.1.1.4'
N N 0.0061 0.0033 'International Tables Vol C Tables 4.2.6.8 and 6.1.1.4'
O O 0.0106 0.0060 'International Tables Vol C Tables 4.2.6.8 and 6.1.1.4'
P P 0.1023 0.0942 'International Tables Vol C Tables 4.2.6.8 and 6.1.1.4'
S S 0.1246 0.1234 'International Tables Vol C Tables 4.2.6.8 and 6.1.1.4'
Cl Cl 0.1484 0.1585 'International Tables Vol C Tables 4.2.6.8 and 6.1.1.4'
Co Co 0.3494 0.9721 'International Tables Vol C Tables 4.2.6.8 and 6.1.1.4'
Au Au -2.0133 8.8022 'International Tables Vol C Tables 4.2.6.8 and 6.1.1.4'

loop_
_geom_angle_atom_site_label_1
_geom_angle_atom_site_label_2
_geom_angle_atom_site_label_3
_geom_angle
N1 Au1 P1 176.54(11)
S1 N1 Co1 120.1(2)
S1 N1 Au1 111.6(2)
Co1 N1 Au1 128.1(2)
N2 S1 N1 107.9(2)
S1 N2 S2 115.1(2)
N2 S2 Co1 106.31(14)
N1 Co1 C4 143.30(19)
N1 Co1 C2 128.21(19)
C4 Co1 C2 68.1(2)
N1 Co1 C3 168.65(19)
C4 Co1 C3 40.6(2)
C2 Co1 C3 40.4(2)
N1 Co1 C5 109.25(19)
C4 Co1 C5 40.6(2)
C2 Co1 C5 67.9(2)
C3 Co1 C5 68.1(2)
N1 Co1 C1 102.95(19)
C4 Co1 C1 67.6(2)
C2 Co1 C1 40.3(2)
C3 Co1 C1 67.7(2)
C5 Co1 C1 39.9(2)
N1 Co1 S2 90.54(12)
C4 Co1 S2 108.58(16)
C2 Co1 S2 121.08(16)
C3 Co1 S2 97.29(16)
C5 Co1 S2 145.98(16)
C1 Co1 S2 161.40(15)
C5 C1 C2 108.0(5)
C5 C1 Co1 69.2(3)
C2 C1 Co1 68.7(3)
C5 C1 H1A 126.0
C2 C1 H1A 126.0
Co1 C1 H1A 127.7
C3 C2 C1 108.0(5)
C3 C2 Co1 69.7(3)
C1 C2 Co1 71.0(3)
C3 C2 H2A 126.0
C1 C2 H2A 126.0
Co1 C2 H2A 124.9
C2 C3 C4 107.8(5)
C2 C3 Co1 69.8(3)
C4 C3 Co1 69.3(3)
C2 C3 H3A 126.1
C4 C3 H3A 126.1
Co1 C3 H3A 126.3
C3 C4 C5 108.1(5)
C3 C4 Co1 70.1(3)
C5 C4 Co1 70.4(3)
C3 C4 H4A 125.9
C5 C4 H4A 125.9
Co1 C4 H4A 125.2
C1 C5 C4 108.0(5)
C1 C5 Co1 70.9(3)
C4 C5 Co1 69.0(3)
C1 C5 H5A 126.0
C4 C5 H5A 126.0
Co1 C5 H5A 125.7
C18 P1 C6 105.7(2)
C18 P1 C12 105.4(2)
C6 P1 C12 107.0(2)
C18 P1 Au1 115.20(14)
C6 P1 Au1 111.93(15)
C12 P1 Au1 111.02(15)
C7 C6 C11 120.0(4)
C7 C6 P1 122.0(4)
C11 C6 P1 117.9(3)
C6 C7 C8 120.2(5)
C6 C7 H7A 119.9
C8 C7 H7A 119.9
C7 C8 C9 119.5(5)
C7 C8 H8A 120.2
C9 C8 H8A 120.2
C10 C9 C8 120.4(4)
C10 C9 H9A 119.8
C8 C9 H9A 119.8
C11 C10 C9 120.2(5)
C11 C10 H10A 119.9
C9 C10 H10A 119.9
C10 C11 C6 119.6(5)
C10 C11 H11A 120.2
C6 C11 H11A 120.2
C13 C12 C17 119.7(4)
C13 C12 P1 121.4(4)
C17 C12 P1 118.9(4)
C14 C13 C12 120.5(4)
C14 C13 H13A 119.8
C12 C13 H13A 119.8
C15 C14 C13 119.4(5)
C15 C14 H14A 120.3
C13 C14 H14A 120.3
C16 C15 C14 120.9(5)
C16 C15 H15A 119.5
C14 C15 H15A 119.5
C15 C16 C17 120.3(5)
C15 C16 H16A 119.8
C17 C16 H16A 119.8
C12 C17 C16 119.1(5)
C12 C17 H17A 120.5
C16 C17 H17A 120.5
C23 C18 C19 119.1(4)
C23 C18 P1 123.0(4)
C19 C18 P1 117.9(3)
C20 C19 C18 120.0(4)
C20 C19 H19A 120.0
C18 C19 H19A 120.0
C21 C20 C19 120.5(4)
C21 C20 H20A 119.7
C19 C20 H20A 119.7
C20 C21 C22 120.1(4)
C20 C21 H21A 119.9
C22 C21 H21A 119.9
C23 C22 C21 119.2(4)
C23 C22 H22A 120.4
C21 C22 H22A 120.4
C18 C23 C22 121.0(4)
C18 C23 H23A 119.5
C22 C23 H23A 119.5
O4 Cl1 O1 108.8(3)
O4 Cl1 O3 111.4(4)
O1 Cl1 O3 108.7(3)
O4 Cl1 O2 109.0(3)
O1 Cl1 O2 110.0(2)
O3 Cl1 O2 108.9(3)

loop_
_geom_bond_atom_site_label_1
_geom_bond_atom_site_label_2
_geom_bond_distance
Au1 N1 2.062(4)
Au1 P1 2.2439(14)
N1 S1 1.599(4)
N1 Co1 1.821(4)
S1 N2 1.580(4)
N2 S2 1.657(4)
S2 Co1 2.0782(14)
Co1 C4 2.031(5)
Co1 C2 2.044(5)
Co1 C3 2.042(5)
Co1 C5 2.050(5)
Co1 C1 2.073(5)
C1 C5 1.408(7)
C1 C2 1.419(7)
C1 H1A 0.9500
C2 C3 1.412(7)
C2 H2A 0.9500
C3 C4 1.413(7)
C3 H3A 0.9500
C4 C5 1.416(7)
C4 H4A 0.9500
C5 H5A 0.9500
P1 C18 1.814(4)
P1 C6 1.814(4)
P1 C12 1.816(5)
C6 C7 1.384(6)
C6 C11 1.394(6)
C7 C8 1.386(6)
C7 H7A 0.9500
C8 C9 1.386(7)
C8 H8A 0.9500
C9 C10 1.385(7)
C9 H9A 0.9500
C10 C11 1.381(6)
C10 H10A 0.9500
C11 H11A 0.9500
C12 C13 1.390(6)
C12 C17 1.395(6)
C13 C14 1.381(7)
C13 H13A 0.9500
C14 C15 1.376(7)
C14 H14A 0.9500
C15 C16 1.371(7)
C15 H15A 0.9500
C16 C17 1.393(7)
C16 H16A 0.9500
C17 H17A 0.9500
C18 C23 1.383(6)
C18 C19 1.408(6)
C19 C20 1.385(6)
C19 H19A 0.9500
C20 C21 1.378(6)
C20 H20A 0.9500
C21 C22 1.401(7)
C21 H21A 0.9500
C22 C23 1.394(7)
C22 H22A 0.9500
C23 H23A 0.9500
Cl1 O4 1.419(4)
Cl1 O1 1.420(4)
Cl1 O3 1.422(4)
Cl1 O2 1.442(4)

loop_
_geom_torsion_atom_site_label_1
_geom_torsion_atom_site_label_2
_geom_torsion_atom_site_label_3
_geom_torsion_atom_site_label_4
_geom_torsion
Co1 N1 S1 N2 0.8(3)
Au1 N1 S1 N2 -174.22(19)
N1 S1 N2 S2 -0.5(3)
S1 N2 S2 Co1 0.0(3)
S1 N1 Co1 C4 -123.7(3)
Au1 N1 Co1 C4 50.4(4)
S1 N1 Co1 C2 131.0(3)
Au1 N1 Co1 C2 -54.9(3)
S1 N1 Co1 C3 133.1(9)
Au1 N1 Co1 C3 -52.8(11)
S1 N1 Co1 C5 -152.4(3)
Au1 N1 Co1 C5 21.6(3)
S1 N1 Co1 C1 166.4(3)
Au1 N1 Co1 C1 -19.5(3)
S1 N1 Co1 S2 -0.7(2)
Au1 N1 Co1 S2 173.4(2)
N2 S2 Co1 N1 0.32(19)
N2 S2 Co1 C4 148.4(2)
N2 S2 Co1 C2 -136.4(2)
N2 S2 Co1 C3 -171.4(2)
N2 S2 Co1 C5 127.4(3)
N2 S2 Co1 C1 -136.6(5)
N1 Co1 C1 C5 104.6(3)
C4 Co1 C1 C5 -38.0(3)
C2 Co1 C1 C5 -120.2(4)
C3 Co1 C1 C5 -82.1(3)
S2 Co1 C1 C5 -119.9(5)
N1 Co1 C1 C2 -135.2(3)
C4 Co1 C1 C2 82.1(3)
C3 Co1 C1 C2 38.1(3)
C5 Co1 C1 C2 120.2(4)
S2 Co1 C1 C2 0.3(7)
C5 C1 C2 C3 -2.0(6)
Co1 C1 C2 C3 -60.1(4)
C5 C1 C2 Co1 58.1(3)
N1 Co1 C2 C3 179.4(3)
C4 Co1 C2 C3 37.8(3)
C5 Co1 C2 C3 81.7(3)
C1 Co1 C2 C3 118.5(5)
S2 Co1 C2 C3 -61.4(3)
N1 Co1 C2 C1 60.9(4)
C4 Co1 C2 C1 -80.7(3)
C3 Co1 C2 C1 -118.5(5)
C5 Co1 C2 C1 -36.8(3)
S2 Co1 C2 C1 -179.9(3)
C1 C2 C3 C4 1.8(6)
Co1 C2 C3 C4 -59.1(4)
C1 C2 C3 Co1 60.9(3)
N1 Co1 C3 C2 -2.6(11)
C4 Co1 C3 C2 -119.1(5)
C5 Co1 C3 C2 -81.2(3)
C1 Co1 C3 C2 -37.9(3)
S2 Co1 C3 C2 130.7(3)
N1 Co1 C3 C4 116.6(9)
C2 Co1 C3 C4 119.1(5)
C5 Co1 C3 C4 38.0(3)
C1 Co1 C3 C4 81.2(4)
S2 Co1 C3 C4 -110.2(3)
C2 C3 C4 C5 -1.0(6)
Co1 C3 C4 C5 -60.4(4)
C2 C3 C4 Co1 59.4(4)
N1 Co1 C4 C3 -162.9(3)
C2 Co1 C4 C3 -37.6(3)
C5 Co1 C4 C3 -118.7(5)
C1 Co1 C4 C3 -81.3(3)
S2 Co1 C4 C3 79.2(3)
N1 Co1 C4 C5 -44.2(5)
C2 Co1 C4 C5 81.1(3)
C3 Co1 C4 C5 118.7(5)
C1 Co1 C4 C5 37.4(3)
S2 Co1 C4 C5 -162.0(3)
C2 C1 C5 C4 1.4(6)
Co1 C1 C5 C4 59.3(3)
C2 C1 C5 Co1 -57.9(3)
C3 C4 C5 C1 -0.3(6)
Co1 C4 C5 C1 -60.5(3)
C3 C4 C5 Co1 60.2(4)
N1 Co1 C5 C1 -87.3(3)
C4 Co1 C5 C1 118.9(4)
C2 Co1 C5 C1 37.1(3)
C3 Co1 C5 C1 80.9(3)
S2 Co1 C5 C1 150.4(3)
N1 Co1 C5 C4 153.8(3)
C2 Co1 C5 C4 -81.7(3)
C3 Co1 C5 C4 -38.0(3)
C1 Co1 C5 C4 -118.9(4)
S2 Co1 C5 C4 31.5(5)
C18 P1 C6 C7 -109.5(4)
C12 P1 C6 C7 2.5(4)
Au1 P1 C6 C7 124.3(3)
C18 P1 C6 C11 71.8(4)
C12 P1 C6 C11 -176.2(3)
Au1 P1 C6 C11 -54.4(4)
C11 C6 C7 C8 -1.5(6)
P1 C6 C7 C8 179.8(3)
C6 C7 C8 C9 -0.6(7)
C7 C8 C9 C10 2.1(7)
C8 C9 C10 C11 -1.5(7)
C9 C10 C11 C6 -0.6(7)
C7 C6 C11 C10 2.1(7)
P1 C6 C11 C10 -179.2(3)
C18 P1 C12 C13 6.3(4)
C6 P1 C12 C13 -106.0(4)
Au1 P1 C12 C13 131.6(3)
C18 P1 C12 C17 -171.4(4)
C6 P1 C12 C17 76.4(4)
Au1 P1 C12 C17 -46.0(4)
C17 C12 C13 C14 1.1(7)
P1 C12 C13 C14 -176.6(4)
C12 C13 C14 C15 -1.3(8)
C13 C14 C15 C16 0.9(8)
C14 C15 C16 C17 -0.4(9)
C13 C12 C17 C16 -0.5(7)
P1 C12 C17 C16 177.2(4)
C15 C16 C17 C12 0.2(8)
C6 P1 C18 C23 10.6(4)
C12 P1 C18 C23 -102.5(4)
Au1 P1 C18 C23 134.7(3)
C6 P1 C18 C19 -169.6(3)
C12 P1 C18 C19 77.3(4)
Au1 P1 C18 C19 -45.4(4)
C23 C18 C19 C20 1.3(7)
P1 C18 C19 C20 -178.5(3)
C18 C19 C20 C21 -1.9(7)
C19 C20 C21 C22 1.1(7)
C20 C21 C22 C23 0.3(7)
C19 C18 C23 C22 0.1(7)
P1 C18 C23 C22 179.9(4)
C21 C22 C23 C18 -1.0(7)
